data_8106062
loop_
_publ_author_name
'Lin, Long'
'Zhu, Ling-Hao'
'Wang, Yuan'

_publ_section_title
;
 Crystal structure of
 bis(N&#x2032;-((1H-pyrrol-2-yl)methylene)-1-methylthio-methanethiohydrazido-\k2
 S,N)nickel(II), C14H16N6NiS4
;
_journal_issue 1
_journal_name_full 'Zeitschrift f\"ur Kristallographie - New Crystal Structures'
_journal_page_first 105
_journal_page_last 106
_journal_paper_doi 10.1515/ncrs-2017-0192
_journal_volume 233
_journal_year 2018
_chemical_formula_sum 'C14 H16 N6 Ni S4'
_chemical_formula_weight 455.28
_space_group_IT_number 14
_space_group_name_Hall '-P 2ybc'
_space_group_name_H-M_alt 'P 1 21/c 1'
_symmetry_cell_setting monoclinic
_symmetry_space_group_name_H-M 'P 1 21/c 1'
_atom_sites_solution_hydrogens geom
_atom_sites_solution_primary direct
_atom_sites_solution_secondary difmap
_cell_angle_alpha 90.00
_cell_angle_beta 97.77(4)
_cell_angle_gamma 90.00
_cell_formula_units_Z 2
_cell_length_a 8.817(16)
_cell_length_b 10.172(17)
_cell_length_c 10.043(17)
_cell_measurement_reflns_used 374
_cell_measurement_temperature 296(2)
_cell_measurement_theta_max 17.63
_cell_measurement_theta_min 2.86
_cell_volume 892(3)
_computing_cell_refinement 'Bruker SAINT'
_computing_data_collection 'Bruker APEX2'
_computing_data_reduction 'Bruker SAINT'
_computing_molecular_graphics 'Bruker SHELXTL'
_computing_publication_material 'Bruker SHELXTL'
_computing_structure_refinement 'SHELXL-97 (Sheldrick, 1997)'
_computing_structure_solution 'SHELXS-97 (Sheldrick, 1990)'
_diffrn_ambient_temperature 296(2)
_diffrn_measured_fraction_theta_full 0.999
_diffrn_measured_fraction_theta_max 0.999
_diffrn_measurement_device_type 'Bruker APEX-II CCD'
_diffrn_measurement_method '\f and \w scans'
_diffrn_radiation_monochromator graphite
_diffrn_radiation_source 'fine-focus sealed tube'
_diffrn_radiation_type MoK\a
_diffrn_radiation_wavelength 0.71073
_diffrn_reflns_av_R_equivalents 0.1005
_diffrn_reflns_av_sigmaI/netI 0.1338
_diffrn_reflns_limit_h_max 10
_diffrn_reflns_limit_h_min -6
_diffrn_reflns_limit_k_max 12
_diffrn_reflns_limit_k_min -12
_diffrn_reflns_limit_l_max 10
_diffrn_reflns_limit_l_min -12
_diffrn_reflns_number 4772
_diffrn_reflns_theta_full 25.99
_diffrn_reflns_theta_max 25.99
_diffrn_reflns_theta_min 2.33
_diffrn_standards_number 0
_exptl_absorpt_coefficient_mu 1.566
_exptl_absorpt_correction_T_max 0.8591
_exptl_absorpt_correction_T_min 0.7991
_exptl_absorpt_correction_type multi-scan
_exptl_absorpt_process_details sadabs
_exptl_crystal_colour brown
_exptl_crystal_density_diffrn 1.694
_exptl_crystal_density_method 'not measured'
_exptl_crystal_description block
_exptl_crystal_F_000 468
_exptl_crystal_size_max 0.15
_exptl_crystal_size_mid 0.12
_exptl_crystal_size_min 0.10
_refine_diff_density_max 1.260
_refine_diff_density_min -1.183
_refine_diff_density_rms 0.157
_refine_ls_extinction_method none
_refine_ls_goodness_of_fit_ref 1.056
_refine_ls_hydrogen_treatment constr
_refine_ls_matrix_type full
_refine_ls_number_parameters 115
_refine_ls_number_reflns 1761
_refine_ls_number_restraints 0
_refine_ls_restrained_S_all 1.056
_refine_ls_R_factor_all 0.1380
_refine_ls_R_factor_gt 0.0788
_refine_ls_shift/su_max 0.000
_refine_ls_shift/su_mean 0.000
_refine_ls_structure_factor_coef Fsqd
_refine_ls_weighting_details 'calc w=1/[\s^2^(Fo^2^)+(0.0690P)^2^+0.0000P] where P=(Fo^2^+2Fc^2^)/3'
_refine_ls_weighting_scheme calc
_refine_ls_wR_factor_gt 0.1725
_refine_ls_wR_factor_ref 0.1962
_reflns_number_gt 991
_reflns_number_total 1761
_reflns_threshold_expression >2sigma(I)
_cod_data_source_file suppl_ncrs-2017-0192_suppl.cif
_cod_data_source_block 1
_cod_original_sg_symbol_H-M P2(1)/c
_cod_database_code 8106062

loop_
_symmetry_equiv_pos_as_xyz
'x, y, z'
'-x, y+1/2, -z+1/2'
'-x, -y, -z'
'x, -y-1/2, z-1/2'

loop_
_atom_site_label
_atom_site_type_symbol
_atom_site_fract_x
_atom_site_fract_y
_atom_site_fract_z
_atom_site_U_iso_or_equiv
_atom_site_adp_type
_atom_site_occupancy
_atom_site_symmetry_multiplicity
_atom_site_calc_flag
_atom_site_refinement_flags
_atom_site_disorder_assembly
_atom_site_disorder_group
Ni1 Ni 0.0000 0.0000 0.0000 0.0420(5) Uani 1 2 d S . .
N2 N -0.1032(6) 0.0017(6) 0.1518(6) 0.0395(13) Uani 1 1 d . . .
N3 N -0.2360(7) -0.0751(6) 0.1514(6) 0.0447(15) Uani 1 1 d . . .
N1 N -0.2512(7) -0.0030(6) 0.4098(6) 0.0490(16) Uani 1 1 d . . .
H1A H -0.2974 -0.0628 0.3590 0.059 Uiso 1 1 calc R . .
C5 C -0.0713(8) 0.0674(7) 0.2599(7) 0.0435(17) Uani 1 1 d . . .
H5A H 0.0142 0.1210 0.2600 0.052 Uiso 1 1 calc R . .
C4 C -0.1367(8) 0.0758(7) 0.3766(7) 0.0447(18) Uani 1 1 d . . .
C2 C -0.1899(9) 0.1268(8) 0.5797(7) 0.054(2) Uani 1 1 d . . .
H2B H -0.1885 0.1682 0.6624 0.064 Uiso 1 1 calc R . .
C3 C -0.0992(9) 0.1567(7) 0.4827(7) 0.0483(19) Uani 1 1 d . . .
H3A H -0.0245 0.2218 0.4891 0.058 Uiso 1 1 calc R . .
C1 C -0.2805(9) 0.0269(8) 0.5326(8) 0.056(2) Uani 1 1 d . . .
H1B H -0.3521 -0.0146 0.5783 0.067 Uiso 1 1 calc R . .
S1 S -0.2078(2) -0.0784(2) -0.10602(18) 0.0528(6) Uani 1 1 d . . .
S2 S -0.4626(2) -0.1937(2) 0.00517(17) 0.0511(6) Uani 1 1 d . . .
C6 C -0.2907(8) -0.1106(7) 0.0351(7) 0.0407(17) Uani 1 1 d . . .
C7 C -0.5171(9) -0.2047(8) 0.1666(7) 0.061(2) Uani 1 1 d . . .
H7A H -0.6131 -0.2502 0.1618 0.091 Uiso 1 1 calc R . .
H7B H -0.5277 -0.1179 0.2018 0.091 Uiso 1 1 calc R . .
H7C H -0.4404 -0.2520 0.2246 0.091 Uiso 1 1 calc R . .

loop_
_atom_site_aniso_label
_atom_site_aniso_U_11
_atom_site_aniso_U_22
_atom_site_aniso_U_33
_atom_site_aniso_U_23
_atom_site_aniso_U_13
_atom_site_aniso_U_12
Ni1 0.0294(7) 0.0554(9) 0.0420(8) 0.0020(6) 0.0079(5) -0.0009(6)
N2 0.023(3) 0.054(3) 0.041(3) -0.001(3) 0.006(2) -0.001(3)
N3 0.034(4) 0.056(4) 0.045(4) -0.003(3) 0.009(3) -0.005(3)
N1 0.036(4) 0.068(4) 0.043(3) -0.010(3) 0.005(3) -0.009(3)
C5 0.027(4) 0.055(5) 0.049(4) 0.007(4) 0.009(3) 0.003(3)
C4 0.032(4) 0.054(5) 0.048(4) 0.001(4) 0.005(3) -0.003(4)
C2 0.053(5) 0.064(5) 0.045(4) -0.007(4) 0.009(4) 0.006(4)
C3 0.042(5) 0.053(5) 0.051(4) -0.011(4) 0.009(4) -0.001(4)
C1 0.036(4) 0.083(6) 0.052(5) -0.003(4) 0.020(4) -0.002(4)
S1 0.0359(11) 0.0817(15) 0.0418(11) 0.0001(10) 0.0085(9) -0.0072(10)
S2 0.0352(11) 0.0736(14) 0.0454(11) -0.0044(10) 0.0083(9) -0.0120(10)
C6 0.026(4) 0.051(5) 0.046(4) -0.002(3) 0.009(3) -0.001(3)
C7 0.043(5) 0.086(6) 0.054(5) 0.000(4) 0.009(4) -0.017(4)

loop_
_atom_type_symbol
_atom_type_description
_atom_type_scat_dispersion_real
_atom_type_scat_dispersion_imag
_atom_type_scat_source
C C 0.0033 0.0016 'International Tables Vol C Tables 4.2.6.8 and 6.1.1.4'
H H 0.0000 0.0000 'International Tables Vol C Tables 4.2.6.8 and 6.1.1.4'
N N 0.0061 0.0033 'International Tables Vol C Tables 4.2.6.8 and 6.1.1.4'
S S 0.1246 0.1234 'International Tables Vol C Tables 4.2.6.8 and 6.1.1.4'
Ni Ni 0.3393 1.1124 'International Tables Vol C Tables 4.2.6.8 and 6.1.1.4'

loop_
_geom_angle_atom_site_label_1
_geom_angle_atom_site_label_2
_geom_angle_atom_site_label_3
_geom_angle
_geom_angle_site_symmetry_1
_geom_angle_site_symmetry_3
N2 Ni1 N2 180.0(3) . 3
N2 Ni1 S1 94.0(2) . 3
N2 Ni1 S1 86.0(2) 3 3
N2 Ni1 S1 86.0(2) . .
N2 Ni1 S1 94.0(2) 3 .
S1 Ni1 S1 180.0 3 .
C5 N2 N3 112.5(6) . .
C5 N2 Ni1 128.4(5) . .
N3 N2 Ni1 119.1(4) . .
C6 N3 N2 112.2(6) . .
C1 N1 C4 109.6(6) . .
N2 C5 C4 133.5(7) . .
C3 C4 N1 105.9(7) . .
C3 C4 C5 128.5(7) . .
N1 C4 C5 125.5(7) . .
C1 C2 C3 107.1(7) . .
C4 C3 C2 108.7(7) . .
N1 C1 C2 108.6(7) . .
C6 S1 Ni1 95.3(3) . .
C6 S2 C7 102.3(3) . .
N3 C6 S1 124.2(6) . .
N3 C6 S2 121.4(5) . .
S1 C6 S2 114.4(4) . .

loop_
_geom_bond_atom_site_label_1
_geom_bond_atom_site_label_2
_geom_bond_distance
_geom_bond_site_symmetry_2
Ni1 N2 1.878(6) .
Ni1 N2 1.878(6) 3
Ni1 S1 2.145(3) 3
Ni1 S1 2.145(3) .
N2 C5 1.273(9) .
N2 N3 1.407(8) .
N3 C6 1.255(8) .
N1 C1 1.329(8) .
N1 C4 1.366(9) .
C5 C4 1.377(9) .
C4 C3 1.352(10) .
C2 C1 1.339(10) .
C2 C3 1.375(9) .
S1 C6 1.712(7) .
S2 C6 1.726(7) .
S2 C7 1.756(7) .

loop_
_geom_hbond_atom_site_label_D
_geom_hbond_atom_site_label_H
_geom_hbond_atom_site_label_A
_geom_hbond_distance_DH
_geom_hbond_distance_HA
_geom_hbond_distance_DA
_geom_hbond_angle_DHA
_geom_hbond_site_symmetry_A
N1 H1A N3 0.86 2.23 2.718(9) 116.1 .
